data_4108868
loop_
_publ_author_name
'Michaela Zirngast'
'Michaela Flock'
'Judith Baumgartner'
'Christoph Marschner'

_publ_section_title
;
 Formation of Formal Disilene Fluoride Adducts
;
_journal_name_full 'Journal of the American Chemical Society'
_journal_page_first 17460
_journal_page_last 17470
_journal_paper_doi 10.1021/ja805753d
_journal_volume 130
_journal_year 2008
_chemical_formula_sum 'C17 H51 F Si9'
_chemical_formula_weight 527.39
_chemical_name_systematic
; 
 ? 
;
_space_group_IT_number 14
_symmetry_cell_setting monoclinic
_symmetry_space_group_name_Hall '-P 2ybc'
_symmetry_space_group_name_H-M 'P 1 21/c 1'
_atom_sites_solution_hydrogens geom
_atom_sites_solution_primary direct
_atom_sites_solution_secondary difmap
_audit_creation_method SHELXL-97
_cell_angle_alpha 90.00
_cell_angle_beta 100.84(3)
_cell_angle_gamma 90.00
_cell_formula_units_Z 4
_cell_length_a 10.041(2)
_cell_length_b 16.881(3)
_cell_length_c 20.115(4)
_cell_measurement_reflns_used 4659
_cell_measurement_temperature 100(2)
_cell_measurement_theta_max 52.465
_cell_measurement_theta_min 4.761
_cell_volume 3348.7(12)
_computing_cell_refinement 'Bruker XSCANS'
_computing_data_collection 'Bruker XSCANS'
_computing_data_reduction 'Bruker SHELXTL'
_computing_molecular_graphics 'Bruker SHELXTL'
_computing_publication_material 'Bruker SHELXTL'
_computing_structure_refinement 'SHELXL-97 (Sheldrick, 1997)'
_computing_structure_solution 'SHELXS-97 (Sheldrick, 1990)'
_diffrn_ambient_temperature 100(2)
_diffrn_measured_fraction_theta_full 0.971
_diffrn_measured_fraction_theta_max 0.971
_diffrn_measurement_device_type 'Bruker P4'
_diffrn_measurement_method '\w scans'
_diffrn_radiation_monochromator graphite
_diffrn_radiation_source 'fine-focus sealed tube'
_diffrn_radiation_type MoK\a
_diffrn_radiation_wavelength 0.71073
_diffrn_reflns_av_R_equivalents 0.0484
_diffrn_reflns_av_sigmaI/netI 0.0545
_diffrn_reflns_limit_h_max 9
_diffrn_reflns_limit_h_min -12
_diffrn_reflns_limit_k_max 21
_diffrn_reflns_limit_k_min -21
_diffrn_reflns_limit_l_max 25
_diffrn_reflns_limit_l_min -22
_diffrn_reflns_number 19810
_diffrn_reflns_theta_full 26.38
_diffrn_reflns_theta_max 26.38
_diffrn_reflns_theta_min 1.59
_exptl_absorpt_coefficient_mu 0.367
_exptl_absorpt_correction_T_max 0.9237
_exptl_absorpt_correction_T_min 0.8855
_exptl_absorpt_correction_type multi-scan
_exptl_absorpt_process_details SADABS
_exptl_crystal_colour colorless
_exptl_crystal_density_diffrn 1.046
_exptl_crystal_description blocks
_exptl_crystal_F_000 1152
_exptl_crystal_size_max 0.34
_exptl_crystal_size_mid 0.22
_exptl_crystal_size_min 0.22
_refine_diff_density_max 1.190
_refine_diff_density_min -0.280
_refine_diff_density_rms 0.081
_refine_ls_extinction_method none
_refine_ls_goodness_of_fit_ref 1.027
_refine_ls_hydrogen_treatment constr
_refine_ls_matrix_type full
_refine_ls_number_parameters 261
_refine_ls_number_reflns 6655
_refine_ls_number_restraints 0
_refine_ls_restrained_S_all 1.027
_refine_ls_R_factor_all 0.0710
_refine_ls_R_factor_gt 0.0512
_refine_ls_shift/su_max 0.001
_refine_ls_shift/su_mean 0.000
_refine_ls_structure_factor_coef Fsqd
_refine_ls_weighting_details 'calc w=1/[\s^2^(Fo^2^)+(0.0774P)^2^+0.7124P] where P=(Fo^2^+2Fc^2^)/3'
_refine_ls_weighting_scheme calc
_refine_ls_wR_factor_gt 0.1279
_refine_ls_wR_factor_ref 0.1382
_reflns_number_gt 5058
_reflns_number_total 6655
_reflns_threshold_expression >2sigma(I)
_cod_data_source_file ja805753d_si_001_4.cif
_cod_data_source_block 625j_11
_cod_database_code 4108868

loop_
_symmetry_equiv_pos_as_xyz
'x, y, z'
'-x, y+1/2, -z+1/2'
'-x, -y, -z'
'x, -y-1/2, z-1/2'

loop_
_atom_site_label
_atom_site_type_symbol
_atom_site_fract_x
_atom_site_fract_y
_atom_site_fract_z
_atom_site_U_iso_or_equiv
_atom_site_adp_type
_atom_site_occupancy
_atom_site_symmetry_multiplicity
_atom_site_calc_flag
_atom_site_refinement_flags
Si1 Si 0.29775(8) 0.67327(4) 0.13893(4) 0.02198(19) Uani 1 1 d .
Si2 Si 0.40321(8) 0.65769(5) 0.04546(4) 0.02363(19) Uani 1 1 d .
Si3 Si 0.36500(8) 0.76933(5) -0.02482(4) 0.0249(2) Uani 1 1 d .
Si4 Si 0.13605(9) 0.80329(5) -0.05713(4) 0.0295(2) Uani 1 1 d .
Si5 Si 0.01851(8) 0.79992(5) 0.03296(4) 0.0254(2) Uani 1 1 d .
Si6 Si 0.06332(8) 0.68682(5) 0.10087(4) 0.02329(19) Uani 1 1 d .
Si7 Si 0.34293(8) 0.57938(4) 0.22700(4) 0.02119(19) Uani 1 1 d .
Si8 Si 0.23022(8) 0.45634(5) 0.21606(4) 0.0278(2) Uani 1 1 d .
Si9 Si 0.57608(8) 0.56154(5) 0.27086(4) 0.0261(2) Uani 1 1 d .
F1 F 0.28255(17) 0.62527(10) 0.28679(8) 0.0301(4) Uani 1 1 d .
C1 C 0.3597(3) 0.76880(16) 0.18539(15) 0.0308(7) Uani 1 1 d .
H1A H 0.4570 0.7645 0.2039 0.046 Uiso 1 1 calc R
H1B H 0.3103 0.7775 0.2224 0.046 Uiso 1 1 calc R
H1C H 0.3437 0.8135 0.1538 0.046 Uiso 1 1 calc R
C2 C 0.5933(3) 0.6480(2) 0.07068(16) 0.0384(8) Uani 1 1 d .
H2A H 0.6154 0.6006 0.0988 0.058 Uiso 1 1 calc R
H2B H 0.6301 0.6949 0.0964 0.058 Uiso 1 1 calc R
H2C H 0.6332 0.6433 0.0300 0.058 Uiso 1 1 calc R
C3 C 0.3382(3) 0.56630(18) -0.00495(16) 0.0360(8) Uani 1 1 d .
H3A H 0.3811 0.5622 -0.0447 0.054 Uiso 1 1 calc R
H3B H 0.2396 0.5702 -0.0196 0.054 Uiso 1 1 calc R
H3C H 0.3600 0.5191 0.0234 0.054 Uiso 1 1 calc R
C4 C 0.4565(3) 0.85723(18) 0.01982(17) 0.0381(8) Uani 1 1 d .
H4A H 0.5527 0.8444 0.0344 0.057 Uiso 1 1 calc R
H4B H 0.4172 0.8705 0.0595 0.057 Uiso 1 1 calc R
H4C H 0.4472 0.9026 -0.0111 0.057 Uiso 1 1 calc R
C5 C 0.4404(3) 0.74476(18) -0.10157(14) 0.0291(7) Uani 1 1 d .
H5A H 0.4256 0.7892 -0.1335 0.044 Uiso 1 1 calc R
H5B H 0.3967 0.6971 -0.1235 0.044 Uiso 1 1 calc R
H5C H 0.5379 0.7353 -0.0876 0.044 Uiso 1 1 calc R
C6 C 0.1189(4) 0.9074(2) -0.0910(2) 0.0547(11) Uani 1 1 d .
H6A H 0.1612 0.9111 -0.1310 0.082 Uiso 1 1 calc R
H6B H 0.1639 0.9441 -0.0562 0.082 Uiso 1 1 calc R
H6C H 0.0226 0.9212 -0.1036 0.082 Uiso 1 1 calc R
C7 C 0.0567(4) 0.7331(2) -0.12663(16) 0.0475(9) Uani 1 1 d .
H7A H -0.0383 0.7478 -0.1427 0.071 Uiso 1 1 calc R
H7B H 0.0614 0.6789 -0.1090 0.071 Uiso 1 1 calc R
H7C H 0.1059 0.7363 -0.1643 0.071 Uiso 1 1 calc R
C8 C 0.0608(4) 0.89182(19) 0.08589(18) 0.0456(9) Uani 1 1 d .
H8A H 0.0374 0.9388 0.0575 0.068 Uiso 1 1 calc R
H8B H 0.1580 0.8924 0.1051 0.068 Uiso 1 1 calc R
H8C H 0.0090 0.8920 0.1226 0.068 Uiso 1 1 calc R
C9 C -0.1694(3) 0.8026(2) -0.00363(18) 0.0486(10) Uani 1 1 d .
H9A H -0.2207 0.8047 0.0333 0.073 Uiso 1 1 calc R
H9B H -0.1949 0.7549 -0.0308 0.073 Uiso 1 1 calc R
H9C H -0.1901 0.8496 -0.0323 0.073 Uiso 1 1 calc R
C10 C -0.0109(3) 0.59834(18) 0.04921(15) 0.0327(7) Uani 1 1 d .
H10A H 0.0231 0.5495 0.0728 0.049 Uiso 1 1 calc R
H10B H 0.0158 0.5999 0.0048 0.049 Uiso 1 1 calc R
H10C H -0.1100 0.5998 0.0433 0.049 Uiso 1 1 calc R
C11 C -0.0222(3) 0.69944(19) 0.17639(14) 0.0315(7) Uani 1 1 d .
H11A H -0.1203 0.7049 0.1608 0.047 Uiso 1 1 calc R
H11B H 0.0131 0.7470 0.2016 0.047 Uiso 1 1 calc R
H11C H -0.0038 0.6530 0.2059 0.047 Uiso 1 1 calc R
C12 C 0.2592(4) 0.4070(2) 0.13670(18) 0.0454(9) Uani 1 1 d .
H12A H 0.3567 0.4049 0.1366 0.068 Uiso 1 1 calc R
H12B H 0.2135 0.4371 0.0973 0.068 Uiso 1 1 calc R
H12C H 0.2227 0.3530 0.1346 0.068 Uiso 1 1 calc R
C13 C 0.0454(3) 0.46977(18) 0.21618(17) 0.0348(7) Uani 1 1 d .
H13A H 0.0032 0.4989 0.1755 0.052 Uiso 1 1 calc R
H13B H 0.0341 0.4996 0.2565 0.052 Uiso 1 1 calc R
H13C H 0.0021 0.4178 0.2165 0.052 Uiso 1 1 calc R
C14 C 0.2980(4) 0.39256(19) 0.29108(18) 0.0448(9) Uani 1 1 d .
H14A H 0.2503 0.3416 0.2866 0.067 Uiso 1 1 calc R
H14B H 0.2839 0.4191 0.3325 0.067 Uiso 1 1 calc R
H14C H 0.3951 0.3836 0.2933 0.067 Uiso 1 1 calc R
C15 C 0.5953(3) 0.5324(2) 0.36209(15) 0.0380(8) Uani 1 1 d .
H15A H 0.6912 0.5228 0.3809 0.057 Uiso 1 1 calc R
H15B H 0.5432 0.4840 0.3657 0.057 Uiso 1 1 calc R
H15C H 0.5615 0.5752 0.3874 0.057 Uiso 1 1 calc R
C16 C 0.6781(3) 0.65392(19) 0.26836(16) 0.0355(7) Uani 1 1 d .
H16A H 0.6427 0.6958 0.2939 0.053 Uiso 1 1 calc R
H16B H 0.6719 0.6709 0.2213 0.053 Uiso 1 1 calc R
H16C H 0.7731 0.6434 0.2886 0.053 Uiso 1 1 calc R
C17 C 0.6432(3) 0.47963(19) 0.22288(17) 0.0393(8) Uani 1 1 d .
H17A H 0.6328 0.4944 0.1751 0.059 Uiso 1 1 calc R
H17B H 0.5923 0.4309 0.2268 0.059 Uiso 1 1 calc R
H17C H 0.7393 0.4709 0.2417 0.059 Uiso 1 1 calc R

loop_
_atom_site_aniso_label
_atom_site_aniso_U_11
_atom_site_aniso_U_22
_atom_site_aniso_U_33
_atom_site_aniso_U_23
_atom_site_aniso_U_13
_atom_site_aniso_U_12
Si1 0.0194(4) 0.0271(4) 0.0196(4) -0.0002(3) 0.0041(3) 0.0009(3)
Si2 0.0202(4) 0.0317(4) 0.0201(4) 0.0021(3) 0.0065(3) 0.0045(3)
Si3 0.0255(4) 0.0284(4) 0.0229(4) -0.0017(3) 0.0095(3) 0.0020(3)
Si4 0.0278(5) 0.0352(4) 0.0274(5) 0.0088(4) 0.0101(4) 0.0110(4)
Si5 0.0200(4) 0.0299(4) 0.0276(5) 0.0043(3) 0.0083(3) 0.0078(3)
Si6 0.0189(4) 0.0287(4) 0.0227(4) -0.0011(3) 0.0049(3) 0.0015(3)
Si7 0.0193(4) 0.0250(4) 0.0194(4) 0.0009(3) 0.0040(3) -0.0007(3)
Si8 0.0224(4) 0.0251(4) 0.0352(5) -0.0004(3) 0.0037(3) -0.0021(3)
Si9 0.0201(4) 0.0317(4) 0.0258(4) 0.0032(3) 0.0022(3) 0.0001(3)
F1 0.0322(10) 0.0354(9) 0.0242(9) -0.0028(7) 0.0089(7) -0.0016(7)
C1 0.0347(18) 0.0269(15) 0.0294(17) -0.0034(13) 0.0028(13) -0.0032(13)
C2 0.0267(17) 0.057(2) 0.0337(18) 0.0111(16) 0.0110(14) 0.0114(15)
C3 0.045(2) 0.0335(16) 0.0324(18) -0.0054(14) 0.0142(15) 0.0007(15)
C4 0.041(2) 0.0364(17) 0.040(2) -0.0068(15) 0.0146(15) -0.0078(15)
C5 0.0305(17) 0.0356(16) 0.0236(16) 0.0019(13) 0.0118(13) 0.0066(13)
C6 0.069(3) 0.044(2) 0.062(3) 0.0255(18) 0.042(2) 0.0288(19)
C7 0.038(2) 0.073(3) 0.0294(19) -0.0001(18) -0.0001(15) 0.0057(18)
C8 0.055(2) 0.0336(17) 0.051(2) -0.0030(16) 0.0186(18) 0.0104(16)
C9 0.0260(19) 0.070(2) 0.050(2) 0.0203(19) 0.0088(16) 0.0126(17)
C10 0.0286(17) 0.0373(16) 0.0307(17) -0.0035(14) 0.0016(13) -0.0018(13)
C11 0.0251(17) 0.0462(18) 0.0260(17) 0.0015(14) 0.0121(13) 0.0048(14)
C12 0.038(2) 0.0422(19) 0.057(2) -0.0185(17) 0.0127(17) -0.0087(16)
C13 0.0265(17) 0.0351(16) 0.043(2) 0.0006(15) 0.0079(14) -0.0051(13)
C14 0.038(2) 0.0346(17) 0.059(2) 0.0156(16) 0.0019(17) -0.0031(15)
C15 0.0342(19) 0.0465(19) 0.0305(18) 0.0103(15) -0.0013(14) 0.0000(15)
C16 0.0239(17) 0.0458(18) 0.0360(19) 0.0045(15) 0.0037(14) -0.0054(14)
C17 0.0327(19) 0.0456(19) 0.040(2) 0.0001(16) 0.0082(15) 0.0052(15)

loop_
_atom_type_symbol
_atom_type_description
_atom_type_scat_dispersion_real
_atom_type_scat_dispersion_imag
_atom_type_scat_source
C C 0.0033 0.0016 'International Tables Vol C Tables 4.2.6.8 and 6.1.1.4'
H H 0.0000 0.0000 'International Tables Vol C Tables 4.2.6.8 and 6.1.1.4'
F F 0.0171 0.0103 'International Tables Vol C Tables 4.2.6.8 and 6.1.1.4'
Si Si 0.0817 0.0704 'International Tables Vol C Tables 4.2.6.8 and 6.1.1.4'

loop_
_geom_angle_atom_site_label_1
_geom_angle_atom_site_label_2
_geom_angle_atom_site_label_3
_geom_angle
C1 Si1 Si2 109.47(10)
C1 Si1 Si6 106.99(10)
Si2 Si1 Si6 109.07(5)
C1 Si1 Si7 101.61(10)
Si2 Si1 Si7 118.44(4)
Si6 Si1 Si7 110.51(5)
C2 Si2 C3 107.62(15)
C2 Si2 Si1 112.42(11)
C3 Si2 Si1 111.05(11)
C2 Si2 Si3 105.93(11)
C3 Si2 Si3 109.35(11)
Si1 Si2 Si3 110.29(4)
C4 Si3 C5 109.17(14)
C4 Si3 Si4 107.78(12)
C5 Si3 Si4 110.52(10)
C4 Si3 Si2 109.66(11)
C5 Si3 Si2 105.73(10)
Si4 Si3 Si2 113.92(5)
C6 Si4 C7 108.66(18)
C6 Si4 Si3 110.36(14)
C7 Si4 Si3 107.90(12)
C6 Si4 Si5 106.15(12)
C7 Si4 Si5 110.70(12)
Si3 Si4 Si5 113.01(5)
C8 Si5 C9 107.60(17)
C8 Si5 Si6 110.09(11)
C9 Si5 Si6 108.33(12)
C8 Si5 Si4 108.92(12)
C9 Si5 Si4 108.01(12)
Si6 Si5 Si4 113.69(4)
C10 Si6 C11 109.79(14)
C10 Si6 Si5 108.11(10)
C11 Si6 Si5 108.06(10)
C10 Si6 Si1 111.71(10)
C11 Si6 Si1 109.16(10)
Si5 Si6 Si1 109.93(4)
F1 Si7 Si8 104.35(7)
F1 Si7 Si1 100.84(7)
Si8 Si7 Si1 120.10(5)
F1 Si7 Si9 105.28(7)
Si8 Si7 Si9 110.35(4)
Si1 Si7 Si9 113.82(5)
C13 Si8 C12 111.64(15)
C13 Si8 C14 106.18(16)
C12 Si8 C14 109.87(17)
C13 Si8 Si7 110.63(10)
C12 Si8 Si7 108.85(11)
C14 Si8 Si7 109.63(11)
C16 Si9 C15 106.79(15)
C16 Si9 C17 110.37(15)
C15 Si9 C17 109.17(15)
C16 Si9 Si7 113.14(11)
C15 Si9 Si7 108.15(11)
C17 Si9 Si7 109.11(11)

loop_
_geom_bond_atom_site_label_1
_geom_bond_atom_site_label_2
_geom_bond_distance
Si1 C1 1.909(3)
Si1 Si2 2.3396(12)
Si1 Si6 2.3456(12)
Si1 Si7 2.3567(11)
Si2 C2 1.888(3)
Si2 C3 1.894(3)
Si2 Si3 2.3436(12)
Si3 C4 1.882(3)
Si3 C5 1.889(3)
Si3 Si4 2.3397(13)
Si4 C6 1.881(3)
Si4 C7 1.890(3)
Si4 Si5 2.3419(13)
Si5 C8 1.884(3)
Si5 C9 1.893(3)
Si5 Si6 2.3414(11)
Si6 C10 1.891(3)
Si6 C11 1.892(3)
Si7 F1 1.6396(18)
Si7 Si8 2.3558(11)
Si7 Si9 2.3608(12)
Si8 C13 1.870(3)
Si8 C12 1.871(3)
Si8 C14 1.874(3)
Si9 C16 1.871(3)
Si9 C15 1.874(3)
Si9 C17 1.882(3)

loop_
_geom_torsion_atom_site_label_1
_geom_torsion_atom_site_label_2
_geom_torsion_atom_site_label_3
_geom_torsion_atom_site_label_4
_geom_torsion
C1 Si1 Si2 C2 62.28(16)
Si6 Si1 Si2 C2 179.03(12)
Si7 Si1 Si2 C2 -53.46(13)
C1 Si1 Si2 C3 -177.09(14)
Si6 Si1 Si2 C3 -60.34(12)
Si7 Si1 Si2 C3 67.18(12)
C1 Si1 Si2 Si3 -55.70(11)
Si6 Si1 Si2 Si3 61.05(5)
Si7 Si1 Si2 Si3 -171.43(4)
C2 Si2 Si3 C4 -54.15(16)
C3 Si2 Si3 C4 -169.87(16)
Si1 Si2 Si3 C4 67.74(12)
C2 Si2 Si3 C5 63.42(15)
C3 Si2 Si3 C5 -52.29(15)
Si1 Si2 Si3 C5 -174.69(10)
C2 Si2 Si3 Si4 -175.02(12)
C3 Si2 Si3 Si4 69.26(12)
Si1 Si2 Si3 Si4 -53.13(6)
C4 Si3 Si4 C6 41.71(18)
C5 Si3 Si4 C6 -77.51(17)
Si2 Si3 Si4 C6 163.62(13)
C4 Si3 Si4 C7 160.30(17)
C5 Si3 Si4 C7 41.07(16)
Si2 Si3 Si4 C7 -77.79(13)
C4 Si3 Si4 Si5 -76.98(12)
C5 Si3 Si4 Si5 163.80(11)
Si2 Si3 Si4 Si5 44.94(6)
C6 Si4 Si5 C8 -43.52(19)
C7 Si4 Si5 C8 -161.27(17)
Si3 Si4 Si5 C8 77.58(13)
C6 Si4 Si5 C9 73.07(19)
C7 Si4 Si5 C9 -44.68(18)
Si3 Si4 Si5 C9 -165.83(13)
C6 Si4 Si5 Si6 -166.68(15)
C7 Si4 Si5 Si6 75.57(13)
Si3 Si4 Si5 Si6 -45.58(6)
C8 Si5 Si6 C10 169.56(16)
C9 Si5 Si6 C10 52.15(17)
Si4 Si5 Si6 C10 -67.92(12)
C8 Si5 Si6 C11 50.79(16)
C9 Si5 Si6 C11 -66.63(17)
Si4 Si5 Si6 C11 173.30(11)
C8 Si5 Si6 Si1 -68.26(13)
C9 Si5 Si6 Si1 174.32(13)
Si4 Si5 Si6 Si1 54.26(6)
C1 Si1 Si6 C10 176.71(14)
Si2 Si1 Si6 C10 58.39(12)
Si7 Si1 Si6 C10 -73.47(12)
C1 Si1 Si6 C11 -61.68(15)
Si2 Si1 Si6 C11 180.00(11)
Si7 Si1 Si6 C11 48.14(11)
C1 Si1 Si6 Si5 56.69(11)
Si2 Si1 Si6 Si5 -61.63(5)
Si7 Si1 Si6 Si5 166.51(4)
C1 Si1 Si7 F1 46.28(12)
Si2 Si1 Si7 F1 166.17(7)
Si6 Si1 Si7 F1 -67.00(8)
C1 Si1 Si7 Si8 160.03(11)
Si2 Si1 Si7 Si8 -80.09(6)
Si6 Si1 Si7 Si8 46.74(6)
C1 Si1 Si7 Si9 -65.92(11)
Si2 Si1 Si7 Si9 53.97(6)
Si6 Si1 Si7 Si9 -179.20(4)
F1 Si7 Si8 C13 44.25(14)
Si1 Si7 Si8 C13 -67.63(13)
Si9 Si7 Si8 C13 156.89(12)
F1 Si7 Si8 C12 167.27(14)
Si1 Si7 Si8 C12 55.39(13)
Si9 Si7 Si8 C12 -80.08(13)
F1 Si7 Si8 C14 -72.52(15)
Si1 Si7 Si8 C14 175.60(13)
Si9 Si7 Si8 C14 40.12(14)
F1 Si7 Si9 C16 -77.11(13)
Si8 Si7 Si9 C16 170.85(12)
Si1 Si7 Si9 C16 32.39(12)
F1 Si7 Si9 C15 40.97(14)
Si8 Si7 Si9 C15 -71.07(12)
Si1 Si7 Si9 C15 150.47(12)
F1 Si7 Si9 C17 159.62(13)
Si8 Si7 Si9 C17 47.58(12)
Si1 Si7 Si9 C17 -90.88(12)
